data_7033902
loop_
_publ_author_name
'Gupta, Sandeep K.'
'Kuppuswamy, Subramaniam'
'Walsh, James P. S.'
'McInnes, Eric J. L.'
'Murugavel, Ramaswamy'

_publ_section_title
;
 Discrete and polymeric cobalt organophosphates: isolation of a 3-D cobalt
 phosphate framework exhibiting selective CO2 capture.
;
_journal_issue 12
_journal_name_full 'Dalton transactions (Cambridge, England : 2003)'
_journal_page_first 5587
_journal_page_last 5601
_journal_paper_doi 10.1039/c4dt03379e
_journal_volume 44
_journal_year 2015
_chemical_formula_moiety 'C19 H29 Co N4 O5 P'
_chemical_formula_sum 'C19 H29 Co N4 O5 P'
_chemical_formula_weight 483.36
_chemical_name_systematic
;
 ?
;
_space_group_crystal_system orthorhombic
_space_group_IT_number 61
_space_group_name_Hall '-P 2ac 2ab'
_space_group_name_H-M_alt 'P b c a'
_symmetry_space_group_name_Hall '-P 2ac 2ab'
_symmetry_space_group_name_H-M 'P b c a'
_atom_sites_solution_hydrogens mixed
_audit_creation_method SHELXL-2012
_audit_update_record
;
2015-01-23 deposited with the CCDC.
2015-02-03 downloaded from the CCDC.
;
_cell_angle_alpha 90
_cell_angle_beta 90
_cell_angle_gamma 90
_cell_formula_units_Z 8
_cell_length_a 26.081(6)
_cell_length_b 18.290(4)
_cell_length_c 9.713(2)
_cell_measurement_reflns_used 16873
_cell_measurement_temperature 150(2)
_cell_volume 4633.3(18)
_computing_cell_refinement 'CrystalClear-SM Expert 2.0 r4'
_computing_data_collection 'CrystalClear-SM Expert 2.0 r4 (Rigaku, 2009)'
_computing_data_reduction 'CrystalClear-SM Expert 2.0 r4'
_computing_molecular_graphics 'CrystalStructure 4.0 (Rigaku, 2011)'
_computing_publication_material 'CrystalStructure 4.0'
_computing_structure_refinement 'SHELXL-2012 (Sheldrick, 2012)'
_computing_structure_solution 'SHELXS-97 (Sheldrick, 1990)'
_diffrn_ambient_temperature 150(2)
_diffrn_measured_fraction_theta_full 0.984
_diffrn_measured_fraction_theta_max 0.984
_diffrn_measurement_device_type 'Rigaku Saturn724'
_diffrn_measurement_method 'profile data from \w-scans'
_diffrn_radiation_type MoK\a
_diffrn_radiation_wavelength 0.71075
_diffrn_reflns_av_R_equivalents 0.0390
_diffrn_reflns_av_unetI/netI 0.0342
_diffrn_reflns_Laue_measured_fraction_full 0.984
_diffrn_reflns_Laue_measured_fraction_max 0.984
_diffrn_reflns_limit_h_max 31
_diffrn_reflns_limit_h_min -31
_diffrn_reflns_limit_k_max 16
_diffrn_reflns_limit_k_min -21
_diffrn_reflns_limit_l_max 11
_diffrn_reflns_limit_l_min -10
_diffrn_reflns_number 16724
_diffrn_reflns_point_group_measured_fraction_full 0.984
_diffrn_reflns_point_group_measured_fraction_max 0.984
_diffrn_reflns_theta_full 25.242
_diffrn_reflns_theta_max 25.247
_diffrn_reflns_theta_min 2.842
_diffrn_source 'Sealed Tube'
_exptl_absorpt_coefficient_mu 0.846
_exptl_absorpt_correction_T_max 1.000
_exptl_absorpt_correction_T_min 0.840
_exptl_absorpt_correction_type multi-scan
_exptl_absorpt_process_details 'REQAB (Rigaku, 1998)'
_exptl_crystal_colour blue
_exptl_crystal_density_diffrn 1.386
_exptl_crystal_description block
_exptl_crystal_F_000 2024
_exptl_crystal_size_max 0.140
_exptl_crystal_size_mid 0.100
_exptl_crystal_size_min 0.050
_refine_diff_density_max 0.664
_refine_diff_density_min -0.599
_refine_diff_density_rms 0.074
_refine_ls_extinction_method none
_refine_ls_goodness_of_fit_ref 1.164
_refine_ls_hydrogen_treatment mixed
_refine_ls_matrix_type full
_refine_ls_number_parameters 283
_refine_ls_number_reflns 4121
_refine_ls_number_restraints 1
_refine_ls_restrained_S_all 1.164
_refine_ls_R_factor_all 0.0657
_refine_ls_R_factor_gt 0.0620
_refine_ls_shift/su_max 0.001
_refine_ls_shift/su_mean 0.000
_refine_ls_structure_factor_coef Fsqd
_refine_ls_weighting_details
;
 w=1/[\s^2^(Fo^2^)+(0.0450P)^2^+12.6355P]
 where P=(Fo^2^+2Fc^2^)/3
;
_refine_ls_weighting_scheme calc
_refine_ls_wR_factor_gt 0.1406
_refine_ls_wR_factor_ref 0.1428
_reflns_Friedel_coverage 0.000
_reflns_number_gt 3922
_reflns_number_total 4121
_reflns_threshold_expression 'I > 2\s(I)'
_cod_data_source_file c4dt03379e2.cif
_cod_data_source_block SKG241D
_cod_depositor_comments
;
The following automatic conversions were performed:

'_exptl_absorpt_correction_type' value 'Multi-scan' changed to
'multi-scan' according to
/usr/data/users/saulius/crontab/automatic-downloads/rss-feeds/RSC/lib/dictionaries/cif_core.dic
dictionary named 'cif_core.dic' version 2.4.2 from 2011-04-26.

Automatic conversion script
Id: cif_fix_values 3008 2015-01-20 13:52:24Z robertas 

 Adding full bibliography for 7033896--7033902.cif.
;
_cod_database_code 7033902
_shelx_space_group_comment
;
The symmetry employed for this shelxl refinement is uniquely defined
by the following loop, which should always be used as a source of
symmetry information in preference to the above space-group names.
They are only intended as comments.
;
_shelx_estimated_absorpt_t_min 0.891
_shelx_estimated_absorpt_t_max 0.959
_shelxl_version_number 2012-9

loop_
_space_group_symop_operation_xyz
'x, y, z'
'-x+1/2, y+1/2, z'
'x, -y+1/2, z+1/2'
'-x+1/2, -y, z+1/2'
'-x, -y, -z'
'x-1/2, -y-1/2, -z'
'-x, y-1/2, -z-1/2'
'x-1/2, y, -z-1/2'

loop_
_atom_site_label
_atom_site_type_symbol
_atom_site_fract_x
_atom_site_fract_y
_atom_site_fract_z
_atom_site_U_iso_or_equiv
_atom_site_adp_type
_atom_site_occupancy
_atom_site_site_symmetry_order
_atom_site_calc_flag
_atom_site_refinement_flags_posn
_atom_site_refinement_flags_adp
C1 C 0.33258(15) 0.5025(2) 0.7691(4) 0.0322(9) Uani 1 1 d . .
C2 C 0.31022(17) 0.5650(3) 0.7135(5) 0.0452(12) Uani 1 1 d . .
C3 C 0.26932(18) 0.5543(3) 0.6219(6) 0.0565(14) Uani 1 1 d . .
H3 H 0.2528 0.5954 0.5821 0.068 Uiso 1 1 calc R U
C4 C 0.2530(2) 0.4860(4) 0.5891(6) 0.0646(17) Uani 1 1 d . .
H4A H 0.2251 0.4801 0.5269 0.078 Uiso 1 1 calc R U
C5 C 0.2759(2) 0.4256(3) 0.6442(6) 0.0625(15) Uani 1 1 d . .
H5 H 0.2639 0.3784 0.6194 0.075 Uiso 1 1 calc R U
C6 C 0.31668(17) 0.4322(3) 0.7365(5) 0.0421(11) Uani 1 1 d . .
C7 C 0.3307(3) 0.6418(3) 0.7482(7) 0.0731(19) Uani 1 1 d . .
H7 H 0.3677 0.6359 0.7727 0.088 Uiso 1 1 calc R U
C8 C 0.3283(4) 0.6961(4) 0.6355(9) 0.112(3) Uani 1 1 d . .
H8A H 0.3473 0.6777 0.5557 0.168 Uiso 1 1 calc R U
H8B H 0.3434 0.7422 0.6666 0.168 Uiso 1 1 calc R U
H8C H 0.2924 0.7043 0.6096 0.168 Uiso 1 1 calc R U
C9 C 0.3046(5) 0.6700(5) 0.8718(10) 0.168(6) Uani 1 1 d . .
H9A H 0.2678 0.6751 0.8530 0.252 Uiso 1 1 calc R U
H9B H 0.3189 0.7179 0.8960 0.252 Uiso 1 1 calc R U
H9C H 0.3097 0.6360 0.9484 0.252 Uiso 1 1 calc R U
C10 C 0.3425(2) 0.3647(3) 0.7960(6) 0.0527(13) Uani 1 1 d . .
H10 H 0.3626 0.3807 0.8783 0.063 Uiso 1 1 calc R U
C11 C 0.3794(2) 0.3321(3) 0.6962(7) 0.0683(17) Uani 1 1 d . .
H11A H 0.4039 0.3696 0.6665 0.082 Uiso 1 1 calc R U
H11B H 0.3607 0.3135 0.6161 0.082 Uiso 1 1 calc R U
H11C H 0.3979 0.2919 0.7405 0.082 Uiso 1 1 calc R U
C12 C 0.3039(3) 0.3078(3) 0.8448(7) 0.0783(19) Uani 1 1 d . .
H12A H 0.2800 0.3305 0.9100 0.094 Uiso 1 1 calc R U
H12B H 0.3220 0.2676 0.8903 0.094 Uiso 1 1 calc R U
H12C H 0.2848 0.2889 0.7656 0.094 Uiso 1 1 calc R U
C13 C 0.55293(16) 0.4491(2) 0.6519(4) 0.0312(9) Uani 1 1 d . .
C14 C 0.6356(2) 0.4431(4) 0.6486(5) 0.0696(19) Uani 1 1 d . .
H14 H 0.6702 0.4443 0.6185 0.083 Uiso 1 1 calc R U
C15 C 0.61871(19) 0.4243(4) 0.7752(5) 0.0613(16) Uani 1 1 d . .
H15 H 0.6397 0.4095 0.8502 0.074 Uiso 1 1 calc R U
C16 C 0.52958(18) 0.2534(3) 0.8067(5) 0.0418(11) Uani 1 1 d . .
H16 H 0.5542 0.2710 0.7428 0.050 Uiso 1 1 calc R U
C17 C 0.4782(2) 0.1802(3) 0.9152(5) 0.0487(12) Uani 1 1 d . .
H17 H 0.4598 0.1378 0.9427 0.058 Uiso 1 1 calc R U
C18 C 0.47460(17) 0.2477(3) 0.9707(5) 0.0411(11) Uani 1 1 d . .
H18 H 0.4530 0.2609 1.0455 0.049 Uiso 1 1 calc R U
C19 C 0.3655(3) 0.3795(4) 1.2020(8) 0.086(2) Uani 1 1 d . .
H19A H 0.3503 0.4281 1.1904 0.103 Uiso 1 1 calc R U
H19B H 0.3636 0.3651 1.2991 0.103 Uiso 1 1 calc R U
H19C H 0.3466 0.3440 1.1458 0.103 Uiso 1 1 calc R U
Co1 Co 0.51839(2) 0.40203(3) 0.93125(5) 0.02623(18) Uani 1 1 d . .
N1 N 0.56606(13) 0.4302(2) 0.7776(3) 0.0350(8) Uani 1 1 d . .
N2 N 0.59322(14) 0.4599(2) 0.5723(4) 0.0447(10) Uani 1 1 d . .
H2 H 0.5929 0.4751 0.4863 0.054 Uiso 1 1 calc R U
N3 N 0.50699(13) 0.29449(19) 0.9022(4) 0.0327(8) Uani 1 1 d . .
N4 N 0.51343(17) 0.1849(2) 0.8119(4) 0.0472(10) Uani 1 1 d D .
O1 O 0.45345(10) 0.45311(15) 0.9230(3) 0.0302(6) Uani 1 1 d . .
O2 O 0.43859(10) 0.50591(16) 0.6831(3) 0.0313(6) Uani 1 1 d . .
O3 O 0.37077(10) 0.51173(15) 0.8686(3) 0.0296(6) Uani 1 1 d . .
O4 O 0.55060(11) 0.41205(14) 1.1110(3) 0.0306(6) Uani 1 1 d . .
O5 O 0.41642(17) 0.3812(3) 1.1605(5) 0.0939(17) Uani 1 1 d . .
H5A H 0.4190 0.4056 1.0876 0.141 Uiso 1 1 calc R U
P1 P 0.43123(4) 0.51392(6) 0.83381(10) 0.0243(2) Uani 1 1 d . .
H4 H 0.525(2) 0.160(3) 0.743(5) 0.10(2) Uiso 1 1 d D .
H13 H 0.5220(15) 0.455(2) 0.624(4) 0.015(9) Uiso 1 1 d . .

loop_
_atom_site_aniso_label
_atom_site_aniso_U_11
_atom_site_aniso_U_22
_atom_site_aniso_U_33
_atom_site_aniso_U_23
_atom_site_aniso_U_13
_atom_site_aniso_U_12
C1 0.0230(19) 0.047(3) 0.027(2) 0.0020(19) 0.0031(16) 0.0031(17)
C2 0.036(2) 0.054(3) 0.045(3) 0.005(2) -0.001(2) 0.014(2)
C3 0.034(2) 0.076(4) 0.059(3) 0.021(3) -0.004(2) 0.015(3)
C4 0.035(3) 0.093(5) 0.065(4) 0.017(3) -0.017(3) -0.009(3)
C5 0.058(3) 0.066(4) 0.063(4) 0.001(3) -0.020(3) -0.012(3)
C6 0.037(2) 0.052(3) 0.037(3) -0.001(2) -0.006(2) -0.005(2)
C7 0.077(4) 0.050(3) 0.092(5) -0.003(3) -0.037(4) 0.028(3)
C8 0.140(7) 0.067(5) 0.129(7) 0.021(5) 0.029(6) -0.017(5)
C9 0.331(17) 0.055(5) 0.119(8) -0.014(5) 0.064(10) -0.023(8)
C10 0.067(3) 0.037(3) 0.054(3) -0.008(2) -0.020(3) -0.005(2)
C11 0.065(4) 0.058(4) 0.082(4) 0.003(3) -0.005(3) 0.008(3)
C12 0.100(5) 0.056(4) 0.079(5) 0.003(3) 0.012(4) -0.003(3)
C13 0.029(2) 0.042(2) 0.023(2) -0.0010(18) -0.0012(17) 0.0028(18)
C14 0.037(3) 0.134(6) 0.038(3) 0.019(3) 0.003(2) 0.003(3)
C15 0.038(3) 0.110(5) 0.036(3) 0.016(3) -0.005(2) 0.000(3)
C16 0.049(3) 0.040(3) 0.036(3) -0.008(2) -0.002(2) 0.006(2)
C17 0.062(3) 0.033(2) 0.051(3) -0.004(2) -0.011(3) -0.006(2)
C18 0.048(3) 0.036(2) 0.040(3) -0.005(2) 0.002(2) -0.002(2)
C19 0.077(4) 0.081(5) 0.101(6) 0.009(4) 0.027(4) -0.004(4)
Co1 0.0321(3) 0.0286(3) 0.0180(3) 0.0012(2) -0.0008(2) 0.0031(2)
N1 0.0321(18) 0.052(2) 0.0209(18) 0.0029(16) -0.0027(14) 0.0005(16)
N2 0.042(2) 0.073(3) 0.0194(18) 0.0083(18) 0.0037(16) 0.0012(19)
N3 0.0402(19) 0.0300(19) 0.0279(19) -0.0071(15) -0.0036(15) 0.0065(15)
N4 0.067(3) 0.037(2) 0.038(2) -0.0153(19) -0.012(2) 0.011(2)
O1 0.0324(14) 0.0304(15) 0.0277(15) 0.0081(12) -0.0017(12) 0.0015(12)
O2 0.0302(14) 0.0462(17) 0.0174(14) 0.0008(12) -0.0002(11) 0.0025(12)
O3 0.0305(14) 0.0355(15) 0.0227(14) -0.0004(12) -0.0005(12) 0.0028(12)
O4 0.0425(16) 0.0282(15) 0.0213(14) 0.0067(11) -0.0056(12) -0.0032(12)
O5 0.074(3) 0.115(4) 0.093(4) 0.055(3) 0.026(3) 0.030(3)
P1 0.0272(5) 0.0280(5) 0.0178(5) 0.0037(4) -0.0022(4) 0.0005(4)

loop_
_atom_type_symbol
_atom_type_description
_atom_type_scat_dispersion_real
_atom_type_scat_dispersion_imag
_atom_type_scat_source
C C 0.0033 0.0016 'International Tables Vol C Tables 4.2.6.8 and 6.1.1.4'
H H 0.0000 0.0000 'International Tables Vol C Tables 4.2.6.8 and 6.1.1.4'
Co Co 0.3494 0.9721 'International Tables Vol C Tables 4.2.6.8 and 6.1.1.4'
N N 0.0061 0.0033 'International Tables Vol C Tables 4.2.6.8 and 6.1.1.4'
O O 0.0106 0.0060 'International Tables Vol C Tables 4.2.6.8 and 6.1.1.4'
P P 0.1023 0.0942 'International Tables Vol C Tables 4.2.6.8 and 6.1.1.4'

loop_
_geom_angle_atom_site_label_1
_geom_angle_atom_site_label_2
_geom_angle_atom_site_label_3
_geom_angle
_geom_angle_site_symmetry_1
_geom_angle_site_symmetry_3
C6 C1 C2 123.2(4) . .
C6 C1 O3 118.9(4) . .
C2 C1 O3 117.8(4) . .
C1 C2 C3 116.7(5) . .
C1 C2 C7 121.3(4) . .
C3 C2 C7 122.1(5) . .
C4 C3 C2 121.1(5) . .
C4 C3 H3 119.4 . .
C2 C3 H3 119.4 . .
C3 C4 C5 121.0(5) . .
C3 C4 H4A 119.5 . .
C5 C4 H4A 119.5 . .
C4 C5 C6 121.0(5) . .
C4 C5 H5 119.5 . .
C6 C5 H5 119.5 . .
C1 C6 C5 117.1(5) . .
C1 C6 C10 122.2(4) . .
C5 C6 C10 120.7(5) . .
C9 C7 C8 110.3(6) . .
C9 C7 C2 109.8(6) . .
C8 C7 C2 115.8(6) . .
C9 C7 H7 106.8 . .
C8 C7 H7 106.8 . .
C2 C7 H7 106.8 . .
C7 C8 H8A 109.5 . .
C7 C8 H8B 109.5 . .
H8A C8 H8B 109.5 . .
C7 C8 H8C 109.5 . .
H8A C8 H8C 109.5 . .
H8B C8 H8C 109.5 . .
C7 C9 H9A 109.5 . .
C7 C9 H9B 109.5 . .
H9A C9 H9B 109.5 . .
C7 C9 H9C 109.5 . .
H9A C9 H9C 109.5 . .
H9B C9 H9C 109.5 . .
C11 C10 C6 111.3(5) . .
C11 C10 C12 110.9(5) . .
C6 C10 C12 112.3(5) . .
C11 C10 H10 107.3 . .
C6 C10 H10 107.3 . .
C12 C10 H10 107.3 . .
C10 C11 H11A 109.5 . .
C10 C11 H11B 109.5 . .
H11A C11 H11B 109.5 . .
C10 C11 H11C 109.5 . .
H11A C11 H11C 109.5 . .
H11B C11 H11C 109.5 . .
C10 C12 H12A 109.5 . .
C10 C12 H12B 109.5 . .
H12A C12 H12B 109.5 . .
C10 C12 H12C 109.5 . .
H12A C12 H12C 109.5 . .
H12B C12 H12C 109.5 . .
N1 C13 N2 112.1(4) . .
N1 C13 H13 125(3) . .
N2 C13 H13 123(3) . .
C15 C14 N2 106.7(4) . .
C15 C14 H14 126.6 . .
N2 C14 H14 126.6 . .
C14 C15 N1 108.8(4) . .
C14 C15 H15 125.6 . .
N1 C15 H15 125.6 . .
N4 C16 N3 111.5(4) . .
N4 C16 H16 124.2 . .
N3 C16 H16 124.2 . .
C18 C17 N4 106.4(4) . .
C18 C17 H17 126.8 . .
N4 C17 H17 126.8 . .
C17 C18 N3 109.5(4) . .
C17 C18 H18 125.2 . .
N3 C18 H18 125.2 . .
O5 C19 H19A 109.5 . .
O5 C19 H19B 109.5 . .
H19A C19 H19B 109.5 . .
O5 C19 H19C 109.5 . .
H19A C19 H19C 109.5 . .
H19B C19 H19C 109.5 . .
O1 Co1 O4 111.67(12) . .
O1 Co1 N1 112.76(13) . .
O4 Co1 N1 112.03(13) . .
O1 Co1 N3 109.70(13) . .
O4 Co1 N3 106.40(13) . .
N1 Co1 N3 103.77(15) . .
C13 N1 C15 105.3(4) . .
C13 N1 Co1 126.6(3) . .
C15 N1 Co1 127.6(3) . .
C13 N2 C14 107.0(4) . .
C13 N2 H2 126.5 . .
C14 N2 H2 126.5 . .
C16 N3 C18 104.9(4) . .
C16 N3 Co1 125.8(3) . .
C18 N3 Co1 129.2(3) . .
C16 N4 C17 107.7(4) . .
C16 N4 H4 111(5) . .
C17 N4 H4 140(5) . .
P1 O1 Co1 135.10(17) . .
C1 O3 P1 123.7(2) . .
P1 O4 Co1 122.07(15) 5_667 .
C19 O5 H5A 109.5 . .
O2 P1 O1 116.07(17) . .
O2 P1 O4 113.12(17) . 5_667
O1 P1 O4 109.17(15) . 5_667
O2 P1 O3 109.30(15) . .
O1 P1 O3 103.57(15) . .
O4 P1 O3 104.55(16) 5_667 .

loop_
_geom_bond_atom_site_label_1
_geom_bond_atom_site_label_2
_geom_bond_distance
_geom_bond_site_symmetry_2
C1 C6 1.387(6) .
C1 C2 1.393(6) .
C1 O3 1.398(5) .
C2 C3 1.403(7) .
C2 C7 1.538(8) .
C3 C4 1.358(8) .
C3 H3 0.9500 .
C4 C5 1.364(8) .
C4 H4A 0.9500 .
C5 C6 1.397(7) .
C5 H5 0.9500 .
C6 C10 1.521(7) .
C7 C9 1.473(11) .
C7 C8 1.480(9) .
C7 H7 1.0000 .
C8 H8A 0.9800 .
C8 H8B 0.9800 .
C8 H8C 0.9800 .
C9 H9A 0.9800 .
C9 H9B 0.9800 .
C9 H9C 0.9800 .
C10 C11 1.491(8) .
C10 C12 1.523(8) .
C10 H10 1.0000 .
C11 H11A 0.9800 .
C11 H11B 0.9800 .
C11 H11C 0.9800 .
C12 H12A 0.9800 .
C12 H12B 0.9800 .
C12 H12C 0.9800 .
C13 N1 1.315(5) .
C13 N2 1.320(5) .
C13 H13 0.86(4) .
C14 C15 1.350(7) .
C14 N2 1.367(6) .
C14 H14 0.9500 .
C15 N1 1.378(6) .
C15 H15 0.9500 .
C16 N4 1.322(6) .
C16 N3 1.331(5) .
C16 H16 0.9500 .
C17 C18 1.351(7) .
C17 N4 1.364(7) .
C17 H17 0.9500 .
C18 N3 1.374(6) .
C18 H18 0.9500 .
C19 O5 1.388(7) .
C19 H19A 0.9800 .
C19 H19B 0.9800 .
C19 H19C 0.9800 .
Co1 O1 1.936(3) .
Co1 O4 1.946(3) .
Co1 N1 2.009(3) .
Co1 N3 2.009(3) .
N2 H2 0.8800 .
N4 H4 0.87(2) .
O1 P1 1.524(3) .
O2 P1 1.483(3) .
O3 P1 1.613(3) .
O4 P1 1.531(3) 5_667
O5 H5A 0.8400 .
P1 O4 1.531(3) 5_667

loop_
_geom_hbond_atom_site_label_D
_geom_hbond_atom_site_label_H
_geom_hbond_atom_site_label_A
_geom_hbond_distance_DH
_geom_hbond_distance_HA
_geom_hbond_distance_DA
_geom_hbond_angle_DHA
_geom_hbond_site_symmetry_A
O5 H5A O1 0.84 2.03 2.826(5) 158.0 .
N2 H2 O2 0.88 1.87 2.689(4) 153.8 5_666
C18 H18 O5 0.95 2.65 3.416(7) 138.3 .
C13 H13 O2 0.86(4) 2.43(4) 3.172(5) 145(3) .
N4 H4 O4 0.87(2) 1.95(2) 2.810(5) 170(7) 3_554
O5 H5A O1 0.84 2.03 2.826(5) 158.0 .
N2 H2 O2 0.88 1.87 2.689(4) 153.8 5_666
C18 H18 O5 0.95 2.65 3.416(7) 138.3 .
C13 H13 O2 0.86(4) 2.43(4) 3.172(5) 145(3) .
N4 H4 O4 0.87(2) 1.95(2) 2.810(5) 170(7) 3_554

loop_
_geom_torsion_atom_site_label_1
_geom_torsion_atom_site_label_2
_geom_torsion_atom_site_label_3
_geom_torsion_atom_site_label_4
_geom_torsion
_geom_torsion_site_symmetry_4
C6 C1 C2 C3 0.9(7) .
O3 C1 C2 C3 -175.2(4) .
C6 C1 C2 C7 -177.4(5) .
O3 C1 C2 C7 6.5(7) .
C1 C2 C3 C4 -0.5(8) .
C7 C2 C3 C4 177.8(6) .
C2 C3 C4 C5 -0.1(9) .
C3 C4 C5 C6 0.3(9) .
C2 C1 C6 C5 -0.7(7) .
O3 C1 C6 C5 175.4(4) .
C2 C1 C6 C10 178.6(5) .
O3 C1 C6 C10 -5.3(6) .
C4 C5 C6 C1 0.1(8) .
C4 C5 C6 C10 -179.2(5) .
C1 C2 C7 C9 -89.3(8) .
C3 C2 C7 C9 92.5(8) .
C1 C2 C7 C8 145.0(6) .
C3 C2 C7 C8 -33.2(9) .
C1 C6 C10 C11 -99.6(6) .
C5 C6 C10 C11 79.6(6) .
C1 C6 C10 C12 135.3(5) .
C5 C6 C10 C12 -45.5(7) .
N2 C14 C15 N1 -0.5(8) .
N4 C17 C18 N3 0.5(5) .
N2 C13 N1 C15 -3.8(6) .
N2 C13 N1 Co1 -175.9(3) .
C14 C15 N1 C13 2.5(7) .
C14 C15 N1 Co1 174.6(4) .
N1 C13 N2 C14 3.5(6) .
C15 C14 N2 C13 -1.7(7) .
N4 C16 N3 C18 -0.1(5) .
N4 C16 N3 Co1 -178.8(3) .
C17 C18 N3 C16 -0.3(5) .
C17 C18 N3 Co1 178.4(3) .
N3 C16 N4 C17 0.4(5) .
C18 C17 N4 C16 -0.5(5) .
C6 C1 O3 P1 89.9(4) .
C2 C1 O3 P1 -93.8(4) .
Co1 O1 P1 O2 47.1(3) .
Co1 O1 P1 O4 -82.1(3) 5_667
Co1 O1 P1 O3 166.9(2) .
C1 O3 P1 O2 0.9(4) .
C1 O3 P1 O1 -123.4(3) .
C1 O3 P1 O4 122.3(3) 5_667
